data_2214442
loop_
_publ_author_name
'Dong Han'
'Lin-Na Wang'
'Wen-He Zhong'
'Xiang-Bao Meng'
'Zhong-Jun Li'

_publ_section_title
;
 Methyl
 5-<i>O</i>-triphenylmethyl-\a-<small>D</small>-arabinofuranoside
;
_journal_coeditor_code XU2257
_journal_issue 7
_journal_name_full 'Acta Crystallographica Section E'
_journal_page_first o3168
_journal_page_last o3168
_journal_paper_doi 10.1107/S1600536807027110
_journal_volume 63
_journal_year 2007
_chemical_formula_iupac 'C25 H26 O5'
_chemical_formula_moiety 'C25 H26 O5'
_chemical_formula_sum 'C25 H26 O5'
_chemical_formula_weight 406.46
_chemical_name_systematic
;
Methyl 5-O-triphenylmethyl-\a-D-arabinofuranoside
;
_space_group_IT_number 19
_symmetry_cell_setting orthorhombic
_symmetry_space_group_name_Hall 'P 2ac 2ab'
_symmetry_space_group_name_H-M 'P 21 21 21'
_atom_sites_solution_hydrogens geom
_atom_sites_solution_primary direct
_atom_sites_solution_secondary difmap
_audit_creation_method SHELXL-97
_cell_angle_alpha 90.00
_cell_angle_beta 90.00
_cell_angle_gamma 90.00
_cell_formula_units_Z 4
_cell_length_a 7.4286(15)
_cell_length_b 8.1298(16)
_cell_length_c 34.101(7)
_cell_measurement_reflns_used 6994
_cell_measurement_temperature 295(2)
_cell_measurement_theta_max 25.03
_cell_measurement_theta_min 2.39
_cell_volume 2059.5(7)
_computing_cell_refinement 'SCALE (Otwinowski & Minor, 1997)'
_computing_data_collection 'DENZO (Otwinowski & Minor, 1997)'
_computing_data_reduction SCALE
_computing_molecular_graphics 'ORTEP-3 for Windows (Farrugia, 1997)'
_computing_publication_material SHELXL97
_computing_structure_refinement 'SHELXL97 (Sheldrick, 1997)'
_computing_structure_solution 'SHELXS97 (Sheldrick, 1997)'
_diffrn_ambient_temperature 295(2)
_diffrn_detector_area_resol_mean 10
_diffrn_measured_fraction_theta_full 0.990
_diffrn_measured_fraction_theta_max 0.990
_diffrn_measurement_device_type 'Rigaku R-AXIS RAPID IP'
_diffrn_measurement_method \w
_diffrn_radiation_monochromator graphite
_diffrn_radiation_source 'fine-focus sealed tube'
_diffrn_radiation_type MoK\a
_diffrn_radiation_wavelength 0.71073
_diffrn_reflns_av_R_equivalents 0.0425
_diffrn_reflns_av_sigmaI/netI 0.0512
_diffrn_reflns_limit_h_max 8
_diffrn_reflns_limit_h_min -8
_diffrn_reflns_limit_k_max 9
_diffrn_reflns_limit_k_min -9
_diffrn_reflns_limit_l_max 40
_diffrn_reflns_limit_l_min -40
_diffrn_reflns_number 6994
_diffrn_reflns_theta_full 25.03
_diffrn_reflns_theta_max 25.03
_diffrn_reflns_theta_min 2.39
_diffrn_standards_interval_count 0
_diffrn_standards_interval_time 0
_diffrn_standards_number 0
_exptl_absorpt_coefficient_mu 0.091
_exptl_absorpt_correction_T_max 0.992
_exptl_absorpt_correction_T_min 0.946
_exptl_absorpt_correction_type multi-scan
_exptl_absorpt_process_details '(ABSCOR; Higashi, 1995)'
_exptl_crystal_colour colorless
_exptl_crystal_density_diffrn 1.311
_exptl_crystal_density_method 'not measured'
_exptl_crystal_description block
_exptl_crystal_F_000 864
_exptl_crystal_size_max 0.50
_exptl_crystal_size_mid 0.20
_exptl_crystal_size_min 0.18
_refine_diff_density_max 0.147
_refine_diff_density_min -0.158
_refine_ls_extinction_coef 0.0260(15)
_refine_ls_extinction_expression Fc^*^=kFc[1+0.001xFc^2^\l^3^/sin(2\q)]^-1/4^
_refine_ls_extinction_method SHELXL97
_refine_ls_goodness_of_fit_ref 1.012
_refine_ls_hydrogen_treatment mixed
_refine_ls_matrix_type full
_refine_ls_number_parameters 281
_refine_ls_number_reflns 2110
_refine_ls_number_restraints 1
_refine_ls_restrained_S_all 1.013
_refine_ls_R_factor_all 0.056
_refine_ls_R_factor_gt 0.038
_refine_ls_shift/su_max 0.000
_refine_ls_shift/su_mean 0.000
_refine_ls_structure_factor_coef Fsqd
_refine_ls_weighting_details 'calc w=1/[\s^2^(Fo^2^)+(0.0321P)^2^+0.285P] where P=(Fo^2^+2Fc^2^)/3'
_refine_ls_weighting_scheme calc
_refine_ls_wR_factor_gt 0.078
_refine_ls_wR_factor_ref 0.082
_reflns_number_gt 1522
_reflns_number_total 2110
_reflns_threshold_expression I>2\s(I)
_cod_data_source_file xu2257.cif
_cod_data_source_block I
_cod_database_code 2214442
_cod_database_fobs_code 2214442

loop_
_symmetry_equiv_pos_as_xyz
'x, y, z'
'-x+1/2, -y, z+1/2'
'-x, y+1/2, -z+1/2'
'x+1/2, -y+1/2, -z'

loop_
_atom_site_type_symbol
_atom_site_label
_atom_site_fract_x
_atom_site_fract_y
_atom_site_fract_z
_atom_site_U_iso_or_equiv
_atom_site_adp_type
_atom_site_calc_flag
_atom_site_refinement_flags
_atom_site_occupancy
O O1 0.5208(3) 0.5222(3) 0.08813(6) 0.0407(6) Uani d . 1
O O2 0.4450(3) 0.6557(3) 0.02943(6) 0.0469(6) Uani d . 1
O O3 0.6178(4) 0.2463(3) 0.03120(7) 0.0498(7) Uani d D 1
H H3O 0.646(6) 0.221(5) 0.0550(7) 0.080(15) Uiso d D 1
O O4 0.1565(3) 0.3851(3) 0.04668(7) 0.0424(6) Uani d . 1
H H4O 0.143(6) 0.362(6) 0.0231(10) 0.081(16) Uiso d . 1
O O5 0.5912(3) 0.2009(2) 0.11522(5) 0.0309(5) Uani d . 1
C C1 0.5460(5) 0.5315(4) 0.04707(9) 0.0367(8) Uani d . 1
H H1 0.6740 0.5455 0.0409 0.044 Uiso calc R 1
C C2 0.4782(5) 0.3666(4) 0.03127(10) 0.0361(8) Uani d . 1
H H2 0.4307 0.3808 0.0047 0.043 Uiso calc R 1
C C3 0.3270(4) 0.3232(4) 0.05910(8) 0.0329(8) Uani d . 1
H H3 0.3210 0.2038 0.0629 0.039 Uiso calc R 1
C C4 0.3786(4) 0.4081(4) 0.09739(8) 0.0340(8) Uani d . 1
H H4 0.2744 0.4705 0.1069 0.041 Uiso calc R 1
C C5 0.4398(4) 0.2931(4) 0.12950(8) 0.0342(8) Uani d . 1
H H5A 0.4740 0.3555 0.1526 0.041 Uiso calc R 1
H H5B 0.3428 0.2190 0.1366 0.041 Uiso calc R 1
C C6 0.5213(6) 0.8169(4) 0.03313(10) 0.0532(11) Uani d . 1
H H6A 0.4504 0.8940 0.0184 0.080 Uiso calc R 1
H H6B 0.6422 0.8162 0.0232 0.080 Uiso calc R 1
H H6C 0.5223 0.8486 0.0602 0.080 Uiso calc R 1
C C7 0.6897(4) 0.1002(4) 0.14349(8) 0.0287(7) Uani d . 1
C C8 0.8065(4) -0.0140(4) 0.11786(8) 0.0272(7) Uani d . 1
C C9 0.9242(4) 0.0581(4) 0.09055(8) 0.0344(8) Uani d . 1
H H9 0.9268 0.1719 0.0878 0.041 Uiso calc R 1
C C10 1.0355(5) -0.0378(4) 0.06784(9) 0.0373(8) Uani d . 1
H H10 1.1104 0.0116 0.0495 0.045 Uiso calc R 1
C C11 1.0372(5) -0.2078(4) 0.07207(9) 0.0382(8) Uani d . 1
H H11 1.1138 -0.2720 0.0569 0.046 Uiso calc R 1
C C12 0.9242(5) -0.2801(4) 0.09896(9) 0.0389(9) Uani d . 1
H H12 0.9236 -0.3939 0.1018 0.047 Uiso calc R 1
C C13 0.8107(5) -0.1839(4) 0.12205(9) 0.0360(8) Uani d . 1
H H13 0.7367 -0.2341 0.1405 0.043 Uiso calc R 1
C C14 0.5546(4) 0.0034(4) 0.16861(8) 0.0283(7) Uani d . 1
C C15 0.4268(4) -0.0927(4) 0.15044(9) 0.0403(8) Uani d . 1
H H15 0.4244 -0.0973 0.1232 0.048 Uiso calc R 1
C C16 0.3028(5) -0.1820(4) 0.17135(11) 0.0485(9) Uani d . 1
H H16 0.2173 -0.2451 0.1583 0.058 Uiso calc R 1
C C17 0.3051(5) -0.1779(4) 0.21152(11) 0.0484(9) Uani d . 1
H H17 0.2228 -0.2397 0.2258 0.058 Uiso calc R 1
C C18 0.4296(5) -0.0822(5) 0.23045(9) 0.0482(10) Uani d . 1
H H18 0.4312 -0.0787 0.2577 0.058 Uiso calc R 1
C C19 0.5529(4) 0.0092(4) 0.20932(8) 0.0368(8) Uani d . 1
H H19 0.6354 0.0752 0.2225 0.044 Uiso calc R 1
C C20 0.8215(4) 0.2061(4) 0.16746(8) 0.0292(7) Uani d . 1
C C21 0.9461(4) 0.1301(4) 0.19168(9) 0.0377(8) Uani d . 1
H H21 0.9453 0.0160 0.1938 0.045 Uiso calc R 1
C C22 1.0720(5) 0.2198(4) 0.21282(10) 0.0434(9) Uani d . 1
H H22 1.1545 0.1660 0.2288 0.052 Uiso calc R 1
C C23 1.0741(5) 0.3882(5) 0.20995(10) 0.0488(10) Uani d . 1
H H23 1.1571 0.4493 0.2243 0.059 Uiso calc R 1
C C24 0.9544(5) 0.4649(4) 0.18615(10) 0.0496(10) Uani d . 1
H H24 0.9563 0.5791 0.1843 0.060 Uiso calc R 1
C C25 0.8290(5) 0.3765(4) 0.16445(9) 0.0393(8) Uani d . 1
H H25 0.7499 0.4315 0.1479 0.047 Uiso calc R 1

loop_
_atom_site_aniso_label
_atom_site_aniso_U_11
_atom_site_aniso_U_22
_atom_site_aniso_U_33
_atom_site_aniso_U_12
_atom_site_aniso_U_13
_atom_site_aniso_U_23
O1 0.0557(15) 0.0316(12) 0.0348(12) -0.0128(12) -0.0050(11) -0.0004(10)
O2 0.0522(15) 0.0348(13) 0.0538(14) -0.0066(13) -0.0080(14) 0.0111(12)
O3 0.0535(17) 0.0537(16) 0.0423(14) 0.0193(14) 0.0049(13) -0.0082(14)
O4 0.0360(13) 0.0459(14) 0.0453(14) -0.0008(13) -0.0086(13) -0.0014(13)
O5 0.0290(11) 0.0362(11) 0.0274(10) 0.0041(11) 0.0000(10) 0.0036(10)
C1 0.0394(19) 0.0359(18) 0.0348(18) -0.0026(18) -0.0024(18) 0.0045(16)
C2 0.038(2) 0.0373(19) 0.0326(18) 0.0037(17) -0.0051(16) -0.0032(16)
C3 0.0318(17) 0.0281(16) 0.0387(18) 0.0008(16) -0.0057(15) -0.0022(15)
C4 0.0365(19) 0.0364(18) 0.0293(16) 0.0012(17) 0.0005(15) -0.0027(15)
C5 0.0310(17) 0.0401(18) 0.0313(16) 0.0024(18) 0.0041(15) 0.0025(15)
C6 0.070(3) 0.0360(19) 0.053(2) -0.008(2) 0.000(2) 0.0026(18)
C7 0.0275(16) 0.0317(16) 0.0268(15) -0.0019(17) -0.0012(14) 0.0045(15)
C8 0.0279(17) 0.0272(16) 0.0266(16) -0.0010(15) -0.0030(15) -0.0016(15)
C9 0.0351(19) 0.0325(18) 0.0355(17) -0.0028(16) 0.0047(17) 0.0049(15)
C10 0.0305(18) 0.043(2) 0.0383(18) -0.0027(17) 0.0033(17) 0.0045(16)
C11 0.0379(19) 0.0405(19) 0.0362(18) 0.0052(18) 0.0019(18) -0.0058(17)
C12 0.043(2) 0.0292(17) 0.0451(19) 0.0038(18) -0.0015(18) -0.0005(16)
C13 0.0361(19) 0.0360(18) 0.0361(19) -0.0024(17) 0.0023(17) 0.0023(17)
C14 0.0262(16) 0.0291(16) 0.0295(16) -0.0009(17) 0.0023(14) 0.0038(15)
C15 0.0337(18) 0.053(2) 0.0346(18) -0.011(2) 0.0013(16) 0.0028(18)
C16 0.039(2) 0.050(2) 0.057(2) -0.014(2) 0.0022(19) 0.003(2)
C17 0.039(2) 0.047(2) 0.059(2) -0.008(2) 0.011(2) 0.017(2)
C18 0.053(2) 0.060(2) 0.0310(17) -0.001(2) 0.0077(18) 0.0144(19)
C19 0.0364(18) 0.0429(19) 0.0311(17) -0.0034(19) -0.0024(16) 0.0024(17)
C20 0.0275(16) 0.0304(17) 0.0298(16) -0.0046(16) 0.0021(15) 0.0008(15)
C21 0.0364(19) 0.0338(18) 0.0428(18) 0.0004(17) -0.0047(18) -0.0015(16)
C22 0.0326(19) 0.053(2) 0.0442(19) 0.000(2) -0.0094(18) -0.0020(19)
C23 0.047(2) 0.052(2) 0.048(2) -0.014(2) -0.010(2) -0.009(2)
C24 0.060(3) 0.0329(19) 0.056(2) -0.014(2) -0.009(2) -0.0010(18)
C25 0.043(2) 0.0362(18) 0.0391(19) -0.0064(19) -0.0057(18) 0.0043(16)

loop_
_atom_type_symbol
_atom_type_description
_atom_type_scat_dispersion_real
_atom_type_scat_dispersion_imag
_atom_type_scat_source
C C 0.0033 0.0016 'International Tables Vol C Tables 4.2.6.8 and 6.1.1.4'
H H 0.0000 0.0000 'International Tables Vol C Tables 4.2.6.8 and 6.1.1.4'
O O 0.0106 0.0060 'International Tables Vol C Tables 4.2.6.8 and 6.1.1.4'

loop_
_geom_angle_atom_site_label_1
_geom_angle_atom_site_label_2
_geom_angle_atom_site_label_3
_geom_angle
C1 O1 C4 110.4(2)
C1 O2 C6 114.3(3)
C2 O3 H3O 110(3)
C3 O4 H4O 108(3)
C5 O5 C7 117.4(2)
O2 C1 O1 113.3(3)
O2 C1 C2 107.8(3)
O1 C1 C2 105.0(3)
O2 C1 H1 110.2
O1 C1 H1 110.2
C2 C1 H1 110.2
O3 C2 C3 112.4(3)
O3 C2 C1 111.2(3)
C3 C2 C1 103.2(3)
O3 C2 H2 109.9
C3 C2 H2 109.9
C1 C2 H2 109.9
O4 C3 C2 113.0(2)
O4 C3 C4 108.5(3)
C2 C3 C4 104.2(3)
O4 C3 H3 110.3
C2 C3 H3 110.3
C4 C3 H3 110.3
O1 C4 C5 109.7(2)
O1 C4 C3 106.7(2)
C5 C4 C3 114.6(3)
O1 C4 H4 108.6
C5 C4 H4 108.6
C3 C4 H4 108.6
O5 C5 C4 108.3(2)
O5 C5 H5A 110.0
C4 C5 H5A 110.0
O5 C5 H5B 110.0
C4 C5 H5B 110.0
H5A C5 H5B 108.4
O2 C6 H6A 109.5
O2 C6 H6B 109.5
H6A C6 H6B 109.5
O2 C6 H6C 109.5
H6A C6 H6C 109.5
H6B C6 H6C 109.5
O5 C7 C14 109.2(2)
O5 C7 C20 110.8(2)
C14 C7 C20 114.0(2)
O5 C7 C8 104.2(2)
C14 C7 C8 112.1(3)
C20 C7 C8 106.2(2)
C13 C8 C9 118.0(3)
C13 C8 C7 123.5(3)
C9 C8 C7 118.3(3)
C10 C9 C8 120.7(3)
C10 C9 H9 119.7
C8 C9 H9 119.7
C9 C10 C11 120.7(3)
C9 C10 H10 119.6
C11 C10 H10 119.6
C12 C11 C10 119.3(3)
C12 C11 H11 120.4
C10 C11 H11 120.4
C11 C12 C13 120.4(3)
C11 C12 H12 119.8
C13 C12 H12 119.8
C8 C13 C12 120.9(3)
C8 C13 H13 119.6
C12 C13 H13 119.6
C15 C14 C19 117.5(3)
C15 C14 C7 119.4(3)
C19 C14 C7 123.1(3)
C16 C15 C14 122.0(3)
C16 C15 H15 119.0
C14 C15 H15 119.0
C17 C16 C15 119.9(3)
C17 C16 H16 120.1
C15 C16 H16 120.1
C16 C17 C18 119.6(3)
C16 C17 H17 120.2
C18 C17 H17 120.2
C17 C18 C19 120.5(3)
C17 C18 H18 119.8
C19 C18 H18 119.8
C18 C19 C14 120.6(3)
C18 C19 H19 119.7
C14 C19 H19 119.7
C21 C20 C25 117.5(3)
C21 C20 C7 119.4(3)
C25 C20 C7 122.9(3)
C20 C21 C22 121.7(3)
C20 C21 H21 119.2
C22 C21 H21 119.2
C23 C22 C21 119.7(4)
C23 C22 H22 120.2
C21 C22 H22 120.2
C24 C23 C22 119.6(3)
C24 C23 H23 120.2
C22 C23 H23 120.2
C23 C24 C25 121.3(3)
C23 C24 H24 119.3
C25 C24 H24 119.3
C20 C25 C24 120.2(3)
C20 C25 H25 119.9
C24 C25 H25 119.9

loop_
_geom_bond_atom_site_label_1
_geom_bond_atom_site_label_2
_geom_bond_distance
O1 C1 1.415(3)
O1 C4 1.441(4)
O2 C1 1.395(4)
O2 C6 1.434(4)
O3 C2 1.425(4)
O3 H3O 0.863(19)
O4 C3 1.427(4)
O4 H4O 0.83(4)
O5 C5 1.437(4)
O5 C7 1.461(3)
C1 C2 1.530(4)
C1 H1 0.9800
C2 C3 1.512(4)
C2 H2 0.9800
C3 C4 1.526(4)
C3 H3 0.9800
C4 C5 1.510(4)
C4 H4 0.9800
C5 H5A 0.9700
C5 H5B 0.9700
C6 H6A 0.9600
C6 H6B 0.9600
C6 H6C 0.9600
C7 C14 1.536(4)
C7 C20 1.539(4)
C7 C8 1.543(4)
C8 C13 1.388(4)
C8 C9 1.405(4)
C9 C10 1.375(4)
C9 H9 0.9300
C10 C11 1.390(4)
C10 H10 0.9300
C11 C12 1.375(4)
C11 H11 0.9300
C12 C13 1.394(4)
C12 H12 0.9300
C13 H13 0.9300
C14 C15 1.377(4)
C14 C19 1.389(4)
C15 C16 1.372(4)
C15 H15 0.9300
C16 C17 1.371(4)
C16 H16 0.9300
C17 C18 1.370(5)
C17 H17 0.9300
C18 C19 1.382(4)
C18 H18 0.9300
C19 H19 0.9300
C20 C21 1.386(4)
C20 C25 1.390(4)
C21 C22 1.388(4)
C21 H21 0.9300
C22 C23 1.373(5)
C22 H22 0.9300
C23 C24 1.356(5)
C23 H23 0.9300
C24 C25 1.390(4)
C24 H24 0.9300
C25 H25 0.9300

loop_
_geom_hbond_atom_site_label_D
_geom_hbond_atom_site_label_H
_geom_hbond_atom_site_label_A
_geom_hbond_site_symmetry_A
_geom_hbond_distance_DH
_geom_hbond_distance_HA
_geom_hbond_distance_DA
_geom_hbond_angle_DHA
_geom_hbond_publ_flag
O3 H3O O5 . 0.863(19) 2.10(3) 2.896(3) 153(4) y
O4 H4O O3 4_455 0.83(4) 2.06(4) 2.877(3) 168(4) y

loop_
_geom_torsion_atom_site_label_1
_geom_torsion_atom_site_label_2
_geom_torsion_atom_site_label_3
_geom_torsion_atom_site_label_4
_geom_torsion
C6 O2 C1 O1 79.8(4)
C6 O2 C1 C2 -164.6(3)
C4 O1 C1 O2 91.9(3)
C4 O1 C1 C2 -25.4(3)
O2 C1 C2 O3 151.1(3)
O1 C1 C2 O3 -87.9(3)
O2 C1 C2 C3 -88.2(3)
O1 C1 C2 C3 32.8(3)
O3 C2 C3 O4 -150.2(3)
C1 C2 C3 O4 89.9(3)
O3 C2 C3 C4 92.3(3)
C1 C2 C3 C4 -27.7(3)
C1 O1 C4 C5 132.3(3)
C1 O1 C4 C3 7.6(3)
O4 C3 C4 O1 -107.2(3)
C2 C3 C4 O1 13.5(3)
O4 C3 C4 C5 131.3(3)
C2 C3 C4 C5 -108.1(3)
C7 O5 C5 C4 170.8(2)
O1 C4 C5 O5 -62.1(3)
C3 C4 C5 O5 57.8(3)
C5 O5 C7 C14 45.8(3)
C5 O5 C7 C20 -80.5(3)
C5 O5 C7 C8 165.7(2)
O5 C7 C8 C13 -128.3(3)
C14 C7 C8 C13 -10.4(4)
C20 C7 C8 C13 114.6(3)
O5 C7 C8 C9 56.1(3)
C14 C7 C8 C9 174.0(3)
C20 C7 C8 C9 -61.0(3)
C13 C8 C9 C10 2.1(5)
C7 C8 C9 C10 177.9(3)
C8 C9 C10 C11 -1.6(5)
C9 C10 C11 C12 0.8(6)
C10 C11 C12 C13 -0.7(5)
C9 C8 C13 C12 -1.9(5)
C7 C8 C13 C12 -177.6(3)
C11 C12 C13 C8 1.3(5)
O5 C7 C14 C15 53.9(4)
C20 C7 C14 C15 178.4(3)
C8 C7 C14 C15 -60.9(4)
O5 C7 C14 C19 -125.3(3)
C20 C7 C14 C19 -0.8(4)
C8 C7 C14 C19 119.9(3)
C19 C14 C15 C16 -0.9(5)
C7 C14 C15 C16 179.9(3)
C14 C15 C16 C17 -0.5(6)
C15 C16 C17 C18 1.1(6)
C16 C17 C18 C19 -0.3(5)
C17 C18 C19 C14 -1.1(5)
C15 C14 C19 C18 1.7(5)
C7 C14 C19 C18 -179.2(3)
O5 C7 C20 C21 -170.5(3)
C14 C7 C20 C21 66.0(4)
C8 C7 C20 C21 -57.9(4)
O5 C7 C20 C25 5.8(4)
C14 C7 C20 C25 -117.7(4)
C8 C7 C20 C25 118.4(3)
C25 C20 C21 C22 1.2(5)
C7 C20 C21 C22 177.7(3)
C20 C21 C22 C23 0.2(5)
C21 C22 C23 C24 -0.8(6)
C22 C23 C24 C25 0.0(6)
C21 C20 C25 C24 -1.9(5)
C7 C20 C25 C24 -178.3(3)
C23 C24 C25 C20 1.4(6)

loop_
_cod_related_entry_id
_cod_related_entry_database
_cod_related_entry_code
1 ChemSpider 9559134
